data_7242894
loop_
_publ_author_name
'Yan, Min'
'Zhu, Peizhi'
'Yang, Shengyang'
'Kong, Wei-Jian'
'Wang, Jian'
'Zhang, Kou-Lin'

_publ_section_title
;
 A newly-constructed hydrolytically stable Co(ii) coordination polymer
 showing dual responsive fluorescence sensing of pH and Cu2+
;
_journal_issue 24
_journal_name_full CrystEngComm
_journal_page_first 4370
_journal_page_last 4381
_journal_paper_doi 10.1039/D1CE00404B
_journal_volume 23
_journal_year 2021
_chemical_formula_sum 'C23 H33 Co N5 O10 S'
_chemical_formula_weight 630.53
_space_group_crystal_system triclinic
_space_group_IT_number 2
_space_group_name_Hall '-P 1'
_space_group_name_H-M_alt 'P -1'
_atom_sites_solution_hydrogens mixed
_audit_creation_method SHELXL-2018/3
_audit_update_record
;
2021-03-24 deposited with the CCDC.	2021-05-17 downloaded from the CCDC.
;
_cell_angle_alpha 75.61(3)
_cell_angle_beta 83.28(3)
_cell_angle_gamma 83.22(3)
_cell_formula_units_Z 2
_cell_length_a 7.144(8)
_cell_length_b 12.849(17)
_cell_length_c 15.65(2)
_cell_measurement_reflns_used 4832
_cell_measurement_temperature 293(2)
_cell_measurement_theta_max 27.1764
_cell_measurement_theta_min 2.3551
_cell_volume 1376(3)
_computing_structure_refinement 'SHELXL-2018/3 (Sheldrick, 2018)'
_computing_structure_solution 'SHELXT 2014/5 (Sheldrick, 2014)'
_diffrn_ambient_temperature 293(2)
_diffrn_measured_fraction_theta_full 0.973
_diffrn_measured_fraction_theta_max 0.968
_diffrn_measurement_device_type 'CCD area detector'
_diffrn_measurement_method 'phi and omega scans'
_diffrn_radiation_type MoK\a
_diffrn_radiation_wavelength 0.71073
_diffrn_reflns_av_R_equivalents 0.0456
_diffrn_reflns_av_unetI/netI 0.0779
_diffrn_reflns_Laue_measured_fraction_full 0.973
_diffrn_reflns_Laue_measured_fraction_max 0.968
_diffrn_reflns_limit_h_max 9
_diffrn_reflns_limit_h_min -9
_diffrn_reflns_limit_k_max 16
_diffrn_reflns_limit_k_min -16
_diffrn_reflns_limit_l_max 20
_diffrn_reflns_limit_l_min -20
_diffrn_reflns_number 14512
_diffrn_reflns_point_group_measured_fraction_full 0.973
_diffrn_reflns_point_group_measured_fraction_max 0.968
_diffrn_reflns_theta_full 25.242
_diffrn_reflns_theta_max 27.608
_diffrn_reflns_theta_min 2.361
_exptl_absorpt_coefficient_mu 0.763
_exptl_absorpt_correction_T_max 0.7455
_exptl_absorpt_correction_T_min 0.6502
_exptl_absorpt_correction_type multi-scan
_exptl_absorpt_process_details
;
 SADABS 2016/2: Krause, L., Herbst-Irmer, R., Sheldrick G.M. & Stalke D.,
 J. Appl. Cryst. 48 (2015) 3-10
;
_exptl_crystal_colour pink
_exptl_crystal_density_diffrn 1.522
_exptl_crystal_density_method 'not measured'
_exptl_crystal_description BLOCK
_exptl_crystal_F_000 658
_exptl_crystal_size_max 0.25
_exptl_crystal_size_mid 0.2
_exptl_crystal_size_min 0.15
_refine_diff_density_max 0.360
_refine_diff_density_min -0.397
_refine_diff_density_rms 0.068
_refine_ls_extinction_method none
_refine_ls_goodness_of_fit_ref 1.011
_refine_ls_hydrogen_treatment constr
_refine_ls_matrix_type full
_refine_ls_number_parameters 363
_refine_ls_number_reflns 6200
_refine_ls_number_restraints 1
_refine_ls_restrained_S_all 3.185
_refine_ls_R_factor_all 0.1043
_refine_ls_R_factor_gt 0.0528
_refine_ls_shift/su_max 0.001
_refine_ls_shift/su_mean 0.000
_refine_ls_structure_factor_coef Fsqd
_refine_ls_weighting_details 'w=1/[\s^2^(Fo^2^)+(0.0386P)^2^+1.1350P] where P=(Fo^2^+2Fc^2^)/3'
_refine_ls_weighting_scheme calc
_refine_ls_wR_factor_gt 0.0979
_refine_ls_wR_factor_ref 0.1131
_reflns_Friedel_coverage 0.000
_reflns_number_gt 4112
_reflns_number_total 6200
_reflns_threshold_expression 'I > 2\s(I)'
_cod_data_source_file d1ce00404b2.cif
_cod_data_source_block ym20190530_0m
_cod_depositor_comments 'Adding full bibliography for 7242894.cif.'
_cod_database_code 7242894
_shelx_shelxl_version_number 2018/3
_shelx_space_group_comment
;
The symmetry employed for this shelxl refinement is uniquely defined
by the following loop, which should always be used as a source of
symmetry information in preference to the above space-group names.
They are only intended as comments.
;
_shelx_estimated_absorpt_t_min 0.833
_shelx_estimated_absorpt_t_max 0.892

loop_
_space_group_symop_operation_xyz
'x, y, z'
'-x, -y, -z'

loop_
_atom_site_label
_atom_site_type_symbol
_atom_site_fract_x
_atom_site_fract_y
_atom_site_fract_z
_atom_site_U_iso_or_equiv
_atom_site_adp_type
_atom_site_occupancy
_atom_site_site_symmetry_order
_atom_site_calc_flag
_atom_site_refinement_flags_posn
_atom_site_refinement_flags_adp
_atom_site_refinement_flags_occupancy
_atom_site_disorder_assembly
_atom_site_disorder_group
C1 C 0.8123(4) 0.4230(2) 0.86856(19) 0.0247(6) Uani 1 1 d . . . . .
C2 C 0.6212(4) 0.4346(2) 0.85473(19) 0.0245(6) Uani 1 1 d . . . . .
C3 C 0.5583(4) 0.3661(2) 0.8104(2) 0.0284(7) Uani 1 1 d . . . . .
H3 H 0.430346 0.371171 0.802226 0.034 Uiso 1 1 calc R U . . .
C4 C 0.6808(4) 0.2910(2) 0.7782(2) 0.0302(7) Uani 1 1 d . . . . .
H4 H 0.635885 0.245672 0.748842 0.036 Uiso 1 1 calc R U . . .
C5 C 0.8712(4) 0.2834(2) 0.78985(19) 0.0267(6) Uani 1 1 d . . . . .
C6 C 0.9363(4) 0.3482(2) 0.8354(2) 0.0279(7) Uani 1 1 d . . . . .
H6 H 1.064162 0.341799 0.844096 0.034 Uiso 1 1 calc R U . . .
C7 C 0.4830(4) 0.5209(2) 0.88202(19) 0.0270(6) Uani 1 1 d . . . . .
C8 C 1.0239(5) 0.6000(3) 0.6909(3) 0.0526(10) Uani 1 1 d . . . . .
H8 H 1.131048 0.575099 0.721203 0.063 Uiso 1 1 calc R U . . .
C9 C 1.0134(6) 0.6036(4) 0.6066(3) 0.0681(12) Uani 1 1 d . . . . .
H9 H 1.109431 0.582054 0.567380 0.082 Uiso 1 1 calc R U . . .
C10 C 0.7402(5) 0.6644(3) 0.6634(2) 0.0398(8) Uani 1 1 d . . . . .
C11 C 0.5410(5) 0.7097(3) 0.6695(3) 0.0592(11) Uani 1 1 d . . . . .
H11A H 0.503240 0.716969 0.728786 0.089 Uiso 1 1 calc R U . . .
H11B H 0.462411 0.662283 0.654655 0.089 Uiso 1 1 calc R U . . .
H11C H 0.527734 0.779195 0.628999 0.089 Uiso 1 1 calc R U . . .
C12 C 0.7520(7) 0.6604(4) 0.5039(2) 0.0711(13) Uani 1 1 d . . . . .
H12A H 0.854775 0.658825 0.457789 0.085 Uiso 1 1 calc R U . . .
H12B H 0.682086 0.731087 0.489934 0.085 Uiso 1 1 calc R U . . .
C13 C 0.6215(5) 0.5757(3) 0.5034(2) 0.0471(9) Uani 1 1 d . . . . .
C14 C 0.5095(6) 0.5923(3) 0.4358(3) 0.0622(12) Uani 1 1 d . . . . .
H14 H 0.513901 0.655363 0.391249 0.075 Uiso 1 1 calc R U . . .
C15 C 0.6103(6) 0.4826(3) 0.5678(3) 0.0603(11) Uani 1 1 d . . . . .
H15 H 0.684816 0.469450 0.614940 0.072 Uiso 1 1 calc R U . . .
C16 C 0.7487(4) 0.8982(2) 0.7427(2) 0.0332(7) Uani 1 1 d . . . . .
C17 C 0.5225(4) 0.8588(3) 0.8458(2) 0.0381(8) Uani 1 1 d . . . . .
H17 H 0.452895 0.822752 0.896152 0.046 Uiso 1 1 calc R U . . .
C18 C 0.4646(5) 0.9531(3) 0.7928(2) 0.0400(8) Uani 1 1 d . . . . .
H18 H 0.348840 0.993293 0.798894 0.048 Uiso 1 1 calc R U . . .
C19 C 0.9299(5) 0.8970(3) 0.6862(3) 0.0498(9) Uani 1 1 d . . . . .
H19A H 1.024152 0.849104 0.718933 0.075 Uiso 1 1 calc R U . . .
H19B H 0.970280 0.968521 0.668343 0.075 Uiso 1 1 calc R U . . .
H19C H 0.912694 0.872686 0.634616 0.075 Uiso 1 1 calc R U . . .
C20 C 0.5992(5) 1.0705(2) 0.6501(2) 0.0403(8) Uani 1 1 d . . . . .
H20A H 0.720523 1.100554 0.635923 0.048 Uiso 1 1 calc R U . . .
H20B H 0.505040 1.126284 0.663767 0.048 Uiso 1 1 calc R U . . .
C21 C 0.5478(4) 1.0362(2) 0.5709(2) 0.0354(7) Uani 1 1 d . . . . .
C22 C 0.6774(5) 1.0280(3) 0.5006(2) 0.0536(10) Uani 1 1 d . . . . .
H22 H 0.799258 1.047057 0.499936 0.064 Uiso 1 1 calc R U . . .
C23 C 0.3700(5) 1.0082(3) 0.5693(2) 0.0549(10) Uani 1 1 d . . . . .
H23 H 0.279349 1.013533 0.616130 0.066 Uiso 1 1 calc R U . . .
Co1 Co 0.80907(5) 0.66329(3) 0.85731(3) 0.02773(13) Uani 1 1 d . . . . .
N1 N 0.8830(3) 0.49098(18) 0.91470(17) 0.0303(6) Uani 1 1 d . . . . .
H1A H 1.008375 0.478218 0.913320 0.036 Uiso 1 1 calc R U . . .
H1B H 0.835989 0.474709 0.971141 0.036 Uiso 1 1 calc R U . . .
N2 N 0.8529(4) 0.6384(2) 0.72757(17) 0.0365(6) Uani 1 1 d . . . . .
N3 N 0.8315(5) 0.6458(3) 0.58805(19) 0.0537(8) Uani 1 1 d . . . . .
N4 N 0.7001(3) 0.8232(2) 0.81451(17) 0.0312(6) Uani 1 1 d . . . . .
N5 N 0.6097(4) 0.9790(2) 0.72780(17) 0.0351(6) Uani 1 1 d . . . . .
O1 O 1.2185(3) 0.2080(2) 0.75922(18) 0.0556(7) Uani 1 1 d . . . . .
O2 O 0.9829(4) 0.08257(18) 0.80730(18) 0.0616(8) Uani 1 1 d . . . . .
O3 O 0.9935(3) 0.1942(2) 0.66066(15) 0.0534(7) Uani 1 1 d . . . . .
O4 O 0.5415(3) 0.60634(15) 0.88966(14) 0.0340(5) Uani 1 1 d . . . . .
O5 O 0.3122(3) 0.50460(16) 0.89552(15) 0.0376(5) Uani 1 1 d . . . . .
O1W O 0.7261(4) 0.06946(19) 0.95938(17) 0.0571(7) Uani 1 1 d . . . . .
H1WB H 0.814765 0.043578 0.927294 0.086 Uiso 1 1 d R U . . .
H1WC H 0.618762 0.066845 0.942029 0.069 Uiso 1 1 d R U . . .
O2W O 0.6574(3) 0.86132(18) 0.06099(16) 0.0498(6) Uani 1 1 d . . . . .
H2WA H 0.699233 0.850793 0.111369 0.075 Uiso 1 1 d R U . . .
H2WB H 0.701540 0.919345 0.030971 0.075 Uiso 1 1 d R U . . .
O3W O 0.0669(4) 0.8700(2) 0.9243(2) 0.0663(8) Uani 1 1 d D . . . .
H3WA H 0.095432 0.878519 0.973189 0.099 Uiso 1 1 d R U . . .
H3WB H 0.059343 0.933271 0.890873 0.099 Uiso 1 1 d R U . . .
O4W O 1.0867(3) 0.70025(17) 0.85237(15) 0.0416(6) Uani 1 1 d D . . . .
H4WA H 1.158491 0.643446 0.875753 0.062 Uiso 1 1 d R U . . .
H4WB H 1.093060 0.743945 0.885940 0.062 Uiso 1 1 d R U . . .
O5W O 0.7804(3) 0.68476(17) 0.99010(14) 0.0414(6) Uani 1 1 d . . . . .
H5WA H 0.697314 0.643732 1.022763 0.062 Uiso 1 1 d R U . . .
H5WB H 0.730055 0.749525 0.992172 0.062 Uiso 1 1 d R U . . .
S1 S 1.03078(11) 0.18499(6) 0.74990(6) 0.0346(2) Uani 1 1 d . . . . .

loop_
_atom_site_aniso_label
_atom_site_aniso_U_11
_atom_site_aniso_U_22
_atom_site_aniso_U_33
_atom_site_aniso_U_23
_atom_site_aniso_U_13
_atom_site_aniso_U_12
C1 0.0263(15) 0.0204(14) 0.0285(16) -0.0079(13) -0.0066(12) 0.0021(11)
C2 0.0231(15) 0.0238(15) 0.0262(16) -0.0053(13) -0.0041(12) 0.0003(11)
C3 0.0218(15) 0.0265(15) 0.0373(18) -0.0064(14) -0.0073(13) -0.0024(12)
C4 0.0362(17) 0.0261(16) 0.0322(18) -0.0121(14) -0.0076(13) -0.0033(13)
C5 0.0298(16) 0.0213(14) 0.0295(17) -0.0089(14) -0.0031(12) 0.0018(12)
C6 0.0223(15) 0.0269(15) 0.0368(18) -0.0116(14) -0.0067(12) 0.0017(12)
C7 0.0258(16) 0.0267(16) 0.0269(16) -0.0055(14) -0.0061(12) 0.0053(12)
C8 0.041(2) 0.064(2) 0.059(3) -0.028(2) 0.0039(18) -0.0088(18)
C9 0.062(3) 0.086(3) 0.068(3) -0.047(3) 0.022(2) -0.023(2)
C10 0.051(2) 0.0370(18) 0.036(2) -0.0111(17) -0.0048(16) -0.0164(16)
C11 0.057(2) 0.065(3) 0.061(3) -0.019(2) -0.023(2) 0.000(2)
C12 0.112(4) 0.077(3) 0.031(2) -0.007(2) -0.007(2) -0.049(3)
C13 0.076(3) 0.044(2) 0.0241(19) -0.0081(17) -0.0020(17) -0.0211(18)
C14 0.109(4) 0.042(2) 0.036(2) 0.0057(18) -0.025(2) -0.023(2)
C15 0.090(3) 0.060(3) 0.035(2) -0.002(2) -0.024(2) -0.026(2)
C16 0.0333(17) 0.0312(17) 0.038(2) -0.0146(16) -0.0062(14) 0.0003(13)
C17 0.0376(18) 0.0365(18) 0.038(2) -0.0105(16) 0.0017(15) 0.0046(14)
C18 0.0378(19) 0.0397(19) 0.041(2) -0.0136(17) -0.0024(15) 0.0101(15)
C19 0.039(2) 0.048(2) 0.058(2) -0.0092(19) 0.0077(17) -0.0073(16)
C20 0.052(2) 0.0271(17) 0.041(2) -0.0060(16) -0.0101(16) -0.0006(15)
C21 0.0400(19) 0.0292(17) 0.0351(19) -0.0040(15) -0.0053(15) -0.0016(14)
C22 0.040(2) 0.082(3) 0.043(2) -0.016(2) -0.0006(17) -0.0236(19)
C23 0.041(2) 0.086(3) 0.041(2) -0.023(2) 0.0052(17) -0.012(2)
Co1 0.0255(2) 0.0256(2) 0.0351(3) -0.01310(19) -0.00709(17) 0.00209(15)
N1 0.0244(13) 0.0324(14) 0.0391(15) -0.0179(13) -0.0107(11) 0.0052(10)
N2 0.0389(16) 0.0390(15) 0.0356(16) -0.0155(14) -0.0025(12) -0.0065(12)
N3 0.072(2) 0.064(2) 0.0338(18) -0.0188(16) 0.0026(15) -0.0299(17)
N4 0.0317(14) 0.0296(14) 0.0322(15) -0.0086(13) -0.0063(11) 0.0033(11)
N5 0.0419(16) 0.0297(14) 0.0340(16) -0.0078(13) -0.0086(12) 0.0006(12)
O1 0.0309(13) 0.0604(16) 0.086(2) -0.0441(15) -0.0040(12) 0.0084(11)
O2 0.0799(19) 0.0265(13) 0.0667(18) -0.0073(13) 0.0192(14) 0.0084(12)
O3 0.0601(16) 0.0667(17) 0.0388(14) -0.0277(13) 0.0027(12) -0.0018(13)
O4 0.0247(11) 0.0272(11) 0.0529(14) -0.0173(11) -0.0014(10) 0.0007(9)
O5 0.0202(11) 0.0330(12) 0.0592(15) -0.0127(11) -0.0025(10) 0.0012(9)
O1W 0.0528(16) 0.0568(16) 0.0609(17) -0.0143(14) -0.0044(13) -0.0017(12)
O2W 0.0602(16) 0.0399(13) 0.0512(16) -0.0136(12) -0.0056(12) -0.0061(11)
O3W 0.0726(19) 0.0466(15) 0.086(2) -0.0250(15) -0.0163(16) -0.0019(13)
O4W 0.0317(12) 0.0360(12) 0.0621(16) -0.0185(12) -0.0166(11) 0.0039(9)
O5W 0.0551(15) 0.0311(12) 0.0402(14) -0.0130(11) -0.0067(11) -0.0005(10)
S1 0.0362(4) 0.0298(4) 0.0394(5) -0.0168(4) 0.0016(3) 0.0030(3)

loop_
_atom_type_symbol
_atom_type_description
_atom_type_scat_dispersion_real
_atom_type_scat_dispersion_imag
_atom_type_scat_source
C C 0.0033 0.0016 'International Tables Vol C Tables 4.2.6.8 and 6.1.1.4'
H H 0.0000 0.0000 'International Tables Vol C Tables 4.2.6.8 and 6.1.1.4'
Co Co 0.3494 0.9721 'International Tables Vol C Tables 4.2.6.8 and 6.1.1.4'
N N 0.0061 0.0033 'International Tables Vol C Tables 4.2.6.8 and 6.1.1.4'
O O 0.0106 0.0060 'International Tables Vol C Tables 4.2.6.8 and 6.1.1.4'
S S 0.1246 0.1234 'International Tables Vol C Tables 4.2.6.8 and 6.1.1.4'

loop_
_geom_angle_atom_site_label_1
_geom_angle_atom_site_label_2
_geom_angle_atom_site_label_3
_geom_angle
_geom_angle_site_symmetry_1
_geom_angle_site_symmetry_3
_geom_angle_publ_flag
C6 C1 C2 120.5(3) . . ?
C6 C1 N1 119.5(3) . . ?
C2 C1 N1 120.0(2) . . ?
C3 C2 C1 118.1(2) . . ?
C3 C2 C7 119.0(3) . . ?
C1 C2 C7 122.9(2) . . ?
C4 C3 C2 121.5(3) . . ?
C4 C3 H3 119.2 . . ?
C2 C3 H3 119.2 . . ?
C3 C4 C5 119.5(3) . . ?
C3 C4 H4 120.3 . . ?
C5 C4 H4 120.3 . . ?
C6 C5 C4 120.2(3) . . ?
C6 C5 S1 119.9(2) . . ?
C4 C5 S1 119.9(2) . . ?
C5 C6 C1 120.2(3) . . ?
C5 C6 H6 119.9 . . ?
C1 C6 H6 119.9 . . ?
O5 C7 O4 122.3(2) . . ?
O5 C7 C2 117.8(3) . . ?
O4 C7 C2 119.8(3) . . ?
C9 C8 N2 110.1(4) . . ?
C9 C8 H8 124.9 . . ?
N2 C8 H8 124.9 . . ?
C8 C9 N3 106.4(3) . . ?
C8 C9 H9 126.8 . . ?
N3 C9 H9 126.8 . . ?
N2 C10 N3 110.7(3) . . ?
N2 C10 C11 126.6(3) . . ?
N3 C10 C11 122.7(3) . . ?
C10 C11 H11A 109.5 . . ?
C10 C11 H11B 109.5 . . ?
H11A C11 H11B 109.5 . . ?
C10 C11 H11C 109.5 . . ?
H11A C11 H11C 109.5 . . ?
H11B C11 H11C 109.5 . . ?
N3 C12 C13 113.7(3) . . ?
N3 C12 H12A 108.8 . . ?
C13 C12 H12A 108.8 . . ?
N3 C12 H12B 108.8 . . ?
C13 C12 H12B 108.8 . . ?
H12A C12 H12B 107.7 . . ?
C14 C13 C15 117.7(3) . . ?
C14 C13 C12 119.1(3) . . ?
C15 C13 C12 123.2(3) . . ?
C13 C14 C15 121.2(4) . 2_666 ?
C13 C14 H14 119.4 . . ?
C15 C14 H14 119.4 2_666 . ?
C13 C15 C14 121.1(3) . 2_666 ?
C13 C15 H15 119.5 . . ?
C14 C15 H15 119.5 2_666 . ?
N4 C16 N5 110.4(3) . . ?
N4 C16 C19 126.3(3) . . ?
N5 C16 C19 123.3(3) . . ?
C18 C17 N4 109.8(3) . . ?
C18 C17 H17 125.1 . . ?
N4 C17 H17 125.1 . . ?
C17 C18 N5 106.6(3) . . ?
C17 C18 H18 126.7 . . ?
N5 C18 H18 126.7 . . ?
C16 C19 H19A 109.5 . . ?
C16 C19 H19B 109.5 . . ?
H19A C19 H19B 109.5 . . ?
C16 C19 H19C 109.5 . . ?
H19A C19 H19C 109.5 . . ?
H19B C19 H19C 109.5 . . ?
N5 C20 C21 111.2(3) . . ?
N5 C20 H20A 109.4 . . ?
C21 C20 H20A 109.4 . . ?
N5 C20 H20B 109.4 . . ?
C21 C20 H20B 109.4 . . ?
H20A C20 H20B 108.0 . . ?
C23 C21 C22 117.9(3) . . ?
C23 C21 C20 120.2(3) . . ?
C22 C21 C20 121.9(3) . . ?
C21 C22 C23 121.0(3) . 2_676 ?
C21 C22 H22 119.5 . . ?
C23 C22 H22 119.5 2_676 . ?
C21 C23 C22 121.1(3) . 2_676 ?
C21 C23 H23 119.4 . . ?
C22 C23 H23 119.4 2_676 . ?
O4W Co1 N4 94.58(11) . . ?
O4W Co1 O4 167.59(9) . . ?
N4 Co1 O4 93.51(11) . . ?
O4W Co1 N2 91.80(10) . . ?
N4 Co1 N2 93.36(12) . . ?
O4 Co1 N2 97.10(10) . . ?
O4W Co1 O5W 85.62(9) . . ?
N4 Co1 O5W 88.71(10) . . ?
O4 Co1 O5W 85.18(9) . . ?
N2 Co1 O5W 176.82(10) . . ?
O4W Co1 N1 92.63(10) . . ?
N4 Co1 N1 171.33(10) . . ?
O4 Co1 N1 78.60(10) . . ?
N2 Co1 N1 91.23(12) . . ?
O5W Co1 N1 87.04(11) . . ?
C1 N1 Co1 112.48(19) . . ?
C1 N1 H1A 109.1 . . ?
Co1 N1 H1A 109.1 . . ?
C1 N1 H1B 109.1 . . ?
Co1 N1 H1B 109.1 . . ?
H1A N1 H1B 107.8 . . ?
C10 N2 C8 105.7(3) . . ?
C10 N2 Co1 130.0(2) . . ?
C8 N2 Co1 123.9(2) . . ?
C10 N3 C9 107.0(3) . . ?
C10 N3 C12 126.8(4) . . ?
C9 N3 C12 126.1(4) . . ?
C16 N4 C17 105.9(3) . . ?
C16 N4 Co1 130.6(2) . . ?
C17 N4 Co1 121.1(2) . . ?
C16 N5 C18 107.3(3) . . ?
C16 N5 C20 127.1(3) . . ?
C18 N5 C20 125.0(3) . . ?
C7 O4 Co1 130.65(18) . . ?
H1WB O1W H1WC 111.0 . . ?
H2WA O2W H2WB 104.5 . . ?
H3WA O3W H3WB 104.5 . . ?
Co1 O4W H4WA 110.7 . . ?
Co1 O4W H4WB 110.2 . . ?
H4WA O4W H4WB 103.5 . . ?
Co1 O5W H5WA 109.9 . . ?
Co1 O5W H5WB 111.3 . . ?
H5WA O5W H5WB 102.7 . . ?
O3 S1 O1 114.13(16) . . ?
O3 S1 O2 111.90(17) . . ?
O1 S1 O2 112.06(17) . . ?
O3 S1 C5 106.70(15) . . ?
O1 S1 C5 106.64(15) . . ?
O2 S1 C5 104.64(16) . . ?

loop_
_geom_bond_atom_site_label_1
_geom_bond_atom_site_label_2
_geom_bond_distance
_geom_bond_site_symmetry_2
_geom_bond_publ_flag
C1 C6 1.385(4) . ?
C1 C2 1.392(4) . ?
C1 N1 1.430(4) . ?
C2 C3 1.388(4) . ?
C2 C7 1.505(4) . ?
C3 C4 1.374(4) . ?
C3 H3 0.9300 . ?
C4 C5 1.383(4) . ?
C4 H4 0.9300 . ?
C5 C6 1.372(4) . ?
C5 S1 1.782(3) . ?
C6 H6 0.9300 . ?
C7 O5 1.248(4) . ?
C7 O4 1.256(4) . ?
C8 C9 1.320(6) . ?
C8 N2 1.378(4) . ?
C8 H8 0.9300 . ?
C9 N3 1.382(5) . ?
C9 H9 0.9300 . ?
C10 N2 1.314(4) . ?
C10 N3 1.340(4) . ?
C10 C11 1.474(5) . ?
C11 H11A 0.9600 . ?
C11 H11B 0.9600 . ?
C11 H11C 0.9600 . ?
C12 N3 1.455(5) . ?
C12 C13 1.517(5) . ?
C12 H12A 0.9700 . ?
C12 H12B 0.9700 . ?
C13 C14 1.360(5) . ?
C13 C15 1.363(5) . ?
C14 C15 1.376(5) 2_666 ?
C14 H14 0.9300 . ?
C15 H15 0.9300 . ?
C16 N4 1.327(4) . ?
C16 N5 1.345(4) . ?
C16 C19 1.480(5) . ?
C17 C18 1.337(5) . ?
C17 N4 1.374(4) . ?
C17 H17 0.9300 . ?
C18 N5 1.374(4) . ?
C18 H18 0.9300 . ?
C19 H19A 0.9600 . ?
C19 H19B 0.9600 . ?
C19 H19C 0.9600 . ?
C20 N5 1.468(4) . ?
C20 C21 1.510(5) . ?
C20 H20A 0.9700 . ?
C20 H20B 0.9700 . ?
C21 C23 1.365(5) . ?
C21 C22 1.370(5) . ?
C22 C23 1.380(5) 2_676 ?
C22 H22 0.9300 . ?
C23 H23 0.9300 . ?
Co1 O4W 2.082(3) . ?
Co1 N4 2.083(3) . ?
Co1 O4 2.090(3) . ?
Co1 N2 2.115(4) . ?
Co1 O5W 2.147(3) . ?
Co1 N1 2.199(4) . ?
N1 H1A 0.8900 . ?
N1 H1B 0.8900 . ?
O1 S1 1.438(3) . ?
O2 S1 1.450(3) . ?
O3 S1 1.426(3) . ?
O1W H1WB 0.8500 . ?
O1W H1WC 0.8500 . ?
O2W H2WA 0.8498 . ?
O2W H2WB 0.8502 . ?
O3W H3WA 0.8495 . ?
O3W H3WB 0.8496 . ?
O4W H4WA 0.8673 . ?
O4W H4WB 0.8668 . ?
O5W H5WA 0.8721 . ?
O5W H5WB 0.8734 . ?

loop_
_geom_hbond_atom_site_label_D
_geom_hbond_atom_site_label_H
_geom_hbond_atom_site_label_A
_geom_hbond_distance_DH
_geom_hbond_distance_HA
_geom_hbond_distance_DA
_geom_hbond_angle_DHA
_geom_hbond_site_symmetry_A
_geom_hbond_publ_flag
O4W H4WA O5 0.87 1.96 2.797(4) 163.0 1_655 yes
N1 H1A O5 0.89 2.21 3.067(5) 161.2 1_655 yes
O4W H4WB O3W 0.87 1.85 2.675(4) 159.6 1_655 yes
N1 H1B O5 0.89 2.29 3.141(5) 160.3 2_667 yes
O5W H5WA O5 0.87 2.02 2.739(4) 139.3 2_667 yes
O3W H3WA O1W 0.85 2.01 2.777(4) 149.1 2_667 yes
O2W H2WA O1 0.85 2.11 2.941(5) 167.7 2_766 yes
C12 H12A O3 0.97 2.54 3.278(5) 132.9 2_766 yes
O2W H2WB O1W 0.85 1.99 2.817(5) 163.5 1_564 yes
O5W H5WB O2W 0.87 1.99 2.775(4) 149.2 1_556 yes
O1W H1WC O2W 0.85 2.08 2.808(5) 143.8 2_666 yes
O3W H3WB O2 0.85 2.09 2.925(5) 168.1 1_465 yes
C20 H20A O3 0.97 2.52 3.433(5) 156.3 1_565 yes
